data_1501891
loop_
_publ_author_name
'Yao, Zhong-Ke'
'Li, Jianjun'
'Yu, Zhi-Xiang'

_publ_section_title
;
 Rh-catalyzed [7 + 1] cycloaddition of buta-1,3-dienylcyclopropanes and CO
 for the synthesis of cyclooctadienones.
;
_journal_issue 1
_journal_name_full 'Organic letters'
_journal_page_first 134
_journal_page_last 137
_journal_paper_doi 10.1021/ol102700m
_journal_volume 13
_journal_year 2011
_chemical_formula_moiety 'C35 H36 N4 O6'
_chemical_formula_sum 'C35 H36 N4 O6'
_chemical_formula_weight 608.68
_chemical_name_systematic
; 
 ? 
;
_space_group_IT_number 14
_symmetry_cell_setting monoclinic
_symmetry_space_group_name_Hall '-P 2ybc'
_symmetry_space_group_name_H-M 'P 1 21/c 1'
_atom_sites_solution_hydrogens geom
_atom_sites_solution_primary direct
_atom_sites_solution_secondary difmap
_audit_creation_method SHELXL-97
_cell_angle_alpha 90.00
_cell_angle_beta 110.260(5)
_cell_angle_gamma 90.00
_cell_formula_units_Z 4
_cell_length_a 14.854(5)
_cell_length_b 10.059(3)
_cell_length_c 22.557(7)
_cell_measurement_reflns_used 968
_cell_measurement_temperature 173(2)
_cell_measurement_theta_max 27.48
_cell_measurement_theta_min 2.17
_cell_volume 3161.9(17)
_computing_cell_refinement 'CrystalClear (Rigaku Inc., 2008)'
_computing_data_collection 'CrystalClear (Rigaku Inc., 2008)'
_computing_data_reduction 'CrystalClear (Rigaku Inc., 2008)'
_computing_molecular_graphics 'XP in Siemens SHELXTL (Sheldrick, 1994)'
_computing_publication_material 'SHELX97 (Sheldrick, 1997)'
_computing_structure_refinement 'SHELXL-97 (Sheldrick, 1997)'
_computing_structure_solution 'SHELXS-97 (Sheldrick, 1990)'
_diffrn_ambient_temperature 173(2)
_diffrn_measured_fraction_theta_full 0.999
_diffrn_measured_fraction_theta_max 0.999
_diffrn_measurement_device_type 'Saturn724+ CCD'
_diffrn_measurement_method '\w scans at fixed \c = 45\%'
_diffrn_radiation_monochromator graphite
_diffrn_radiation_source 'sealed tube'
_diffrn_radiation_type MoK\a
_diffrn_radiation_wavelength 0.71073
_diffrn_reflns_av_R_equivalents 0.0567
_diffrn_reflns_av_sigmaI/netI 0.0382
_diffrn_reflns_limit_h_max 17
_diffrn_reflns_limit_h_min -17
_diffrn_reflns_limit_k_max 11
_diffrn_reflns_limit_k_min -11
_diffrn_reflns_limit_l_max 26
_diffrn_reflns_limit_l_min -26
_diffrn_reflns_number 31393
_diffrn_reflns_theta_full 25.00
_diffrn_reflns_theta_max 25.00
_diffrn_reflns_theta_min 2.79
_exptl_absorpt_coefficient_mu 0.088
_exptl_absorpt_correction_T_max 0.9921
_exptl_absorpt_correction_T_min 0.9774
_exptl_absorpt_correction_type numerical
_exptl_absorpt_process_details 'CrystalClear (Rigaku Inc., 2008)'
_exptl_crystal_colour colorless
_exptl_crystal_density_diffrn 1.279
_exptl_crystal_density_method 'not measured'
_exptl_crystal_description rod
_exptl_crystal_F_000 1288
_exptl_crystal_size_max 0.26
_exptl_crystal_size_mid 0.14
_exptl_crystal_size_min 0.09
_refine_diff_density_max 0.318
_refine_diff_density_min -0.331
_refine_diff_density_rms 0.038
_refine_ls_extinction_method none
_refine_ls_goodness_of_fit_ref 1.366
_refine_ls_hydrogen_treatment constr
_refine_ls_matrix_type full
_refine_ls_number_parameters 419
_refine_ls_number_reflns 5560
_refine_ls_number_restraints 19
_refine_ls_restrained_S_all 1.371
_refine_ls_R_factor_all 0.1032
_refine_ls_R_factor_gt 0.0986
_refine_ls_shift/su_max 0.000
_refine_ls_shift/su_mean 0.000
_refine_ls_structure_factor_coef Fsqd
_refine_ls_weighting_details 'calc w=1/[\s^2^(Fo^2^)+(0.0235P)^2^+3.1239P] where P=(Fo^2^+2Fc^2^)/3'
_refine_ls_weighting_scheme calc
_refine_ls_wR_factor_gt 0.1671
_refine_ls_wR_factor_ref 0.1690
_reflns_number_gt 5330
_reflns_number_total 5560
_reflns_threshold_expression >2sigma(I)
_cod_data_source_file ol102700m_si_002.cif
_cod_data_source_block sa393
_cod_original_cell_volume 3161.9(16)
_cod_original_sg_symbol_H-M P2(1)/c
_cod_database_code 1501891

loop_
_symmetry_equiv_pos_as_xyz
'x, y, z'
'-x, y+1/2, -z+1/2'
'-x, -y, -z'
'x, -y-1/2, z-1/2'

loop_
_atom_site_label
_atom_site_type_symbol
_atom_site_fract_x
_atom_site_fract_y
_atom_site_fract_z
_atom_site_U_iso_or_equiv
_atom_site_adp_type
_atom_site_occupancy
_atom_site_symmetry_multiplicity
_atom_site_calc_flag
_atom_site_refinement_flags
_atom_site_disorder_assembly
_atom_site_disorder_group
O1 O 0.87582(19) -0.2245(3) -0.41188(12) 0.0587(7) Uani 1 1 d . . .
O2 O 0.0749(2) -0.3030(3) -0.16892(13) 0.0674(8) Uani 1 1 d . . .
O3 O 0.2274(3) -0.4269(4) -0.02160(18) 0.1101(14) Uani 1 1 d . . .
O4 O 0.3131(2) -0.5483(4) 0.05634(14) 0.0911(11) Uani 1 1 d . . .
O5 O 0.5937(2) -0.8335(4) -0.04579(15) 0.0848(10) Uani 1 1 d . A .
O6 O 0.5740(6) -0.7918(8) 0.0441(2) 0.084(3) Uani 0.689(16) 1 d PDU A 1
O6' O 0.5234(12) -0.8625(19) 0.0229(8) 0.090(6) Uani 0.311(16) 1 d PDU A 2
N1 N 0.4604(2) -0.6711(3) -0.21193(13) 0.0494(8) Uani 1 1 d . . .
H1A H 0.4026 -0.6912 -0.2351 0.059 Uiso 1 1 d R . .
N2 N 0.4957(2) -0.6992(3) -0.14754(13) 0.0491(8) Uani 1 1 d . A .
H2A H 0.5457 -0.7486 -0.1322 0.059 Uiso 1 1 d R . .
N3 N 0.2940(3) -0.5041(4) 0.00302(18) 0.0726(11) Uani 1 1 d . . .
N4 N 0.5468(3) -0.7820(4) -0.01597(18) 0.0830(12) Uani 1 1 d D . .
C1 C 0.9453(3) -0.1250(4) -0.3804(2) 0.0659(12) Uani 1 1 d . . .
H1B H 0.9783 -0.0943 -0.4087 0.099 Uiso 1 1 calc R . .
H1C H 0.9922 -0.1630 -0.3421 0.099 Uiso 1 1 calc R . .
H1D H 0.9127 -0.0498 -0.3689 0.099 Uiso 1 1 calc R . .
C2 C 0.8241(2) -0.2815(3) -0.37867(16) 0.0441(8) Uani 1 1 d . . .
C3 C 0.7590(2) -0.3783(3) -0.41089(16) 0.0445(8) Uani 1 1 d . . .
H3A H 0.7535 -0.4012 -0.4529 0.053 Uiso 1 1 calc R . .
C4 C 0.7025(2) -0.4413(3) -0.38251(16) 0.0428(8) Uani 1 1 d . . .
H4A H 0.6583 -0.5073 -0.4054 0.051 Uiso 1 1 calc R . .
C5 C 0.7082(2) -0.4109(3) -0.32099(15) 0.0378(7) Uani 1 1 d . . .
C6 C 0.7741(2) -0.3147(4) -0.28966(16) 0.0453(8) Uani 1 1 d . . .
H6A H 0.7801 -0.2921 -0.2476 0.054 Uiso 1 1 calc R . .
C7 C 0.8318(3) -0.2500(4) -0.31771(17) 0.0500(9) Uani 1 1 d . . .
H7A H 0.8763 -0.1844 -0.2949 0.060 Uiso 1 1 calc R . .
C8 C 0.6449(2) -0.4779(3) -0.29137(15) 0.0374(7) Uani 1 1 d . . .
C9 C 0.5558(2) -0.5303(3) -0.32860(15) 0.0397(8) Uani 1 1 d . . .
H9A H 0.5369 -0.5224 -0.3732 0.048 Uiso 1 1 calc R . .
C10 C 0.4938(2) -0.5929(3) -0.30360(15) 0.0385(8) Uani 1 1 d . . .
C11 C 0.5239(2) -0.6076(3) -0.23764(16) 0.0401(8) Uani 1 1 d . . .
C12 C 0.6109(2) -0.5547(3) -0.19963(16) 0.0415(8) Uani 1 1 d . . .
H12A H 0.6300 -0.5626 -0.1550 0.050 Uiso 1 1 calc R . .
C13 C 0.6703(2) -0.4904(3) -0.22605(15) 0.0393(8) Uani 1 1 d . . .
H13A H 0.7294 -0.4542 -0.1992 0.047 Uiso 1 1 calc R . .
C14 C 0.3934(2) -0.6286(4) -0.34639(16) 0.0444(8) Uani 1 1 d . . .
H14A H 0.3752 -0.7161 -0.3339 0.053 Uiso 1 1 calc R . .
H14B H 0.3915 -0.6352 -0.3906 0.053 Uiso 1 1 calc R . .
C15 C 0.3221(2) -0.5220(4) -0.34164(16) 0.0465(9) Uani 1 1 d . . .
H15A H 0.3168 -0.5273 -0.2991 0.056 Uiso 1 1 calc R . .
H15B H 0.3485 -0.4334 -0.3455 0.056 Uiso 1 1 calc R . .
C16 C 0.2215(2) -0.5327(4) -0.39103(16) 0.0451(9) Uani 1 1 d . . .
H16A H 0.2293 -0.5362 -0.4333 0.054 Uiso 1 1 calc R . .
C17 C 0.1709(2) -0.6582(4) -0.38443(16) 0.0458(9) Uani 1 1 d . . .
H17A H 0.1593 -0.6709 -0.3460 0.055 Uiso 1 1 calc R . .
C18 C 0.1414(3) -0.7522(4) -0.42751(18) 0.0514(9) Uani 1 1 d . . .
H18A H 0.1556 -0.7412 -0.4652 0.062 Uiso 1 1 calc R . .
C19 C 0.0877(3) -0.8742(4) -0.4224(2) 0.0634(11) Uani 1 1 d . . .
H19A H 0.1233 -0.9530 -0.4273 0.095 Uiso 1 1 calc R . .
H19B H 0.0243 -0.8735 -0.4556 0.095 Uiso 1 1 calc R . .
H19C H 0.0803 -0.8764 -0.3809 0.095 Uiso 1 1 calc R . .
C20 C 0.1623(3) -0.4090(4) -0.39062(17) 0.0472(9) Uani 1 1 d . . .
C21 C 0.1768(3) -0.2919(4) -0.42766(19) 0.0617(11) Uani 1 1 d . . .
H21A H 0.2241 -0.3010 -0.4494 0.074 Uiso 1 1 calc R . .
H21B H 0.1724 -0.2019 -0.4111 0.074 Uiso 1 1 calc R . .
C22 C 0.0853(3) -0.3738(4) -0.45236(18) 0.0604(11) Uani 1 1 d . . .
H22A H 0.0253 -0.3336 -0.4508 0.073 Uiso 1 1 calc R . .
H22B H 0.0770 -0.4327 -0.4890 0.073 Uiso 1 1 calc R . .
C23 C 0.1425(2) -0.3813(3) -0.33053(17) 0.0448(8) Uani 1 1 d . . .
C24 C 0.0650(2) -0.4404(4) -0.31937(17) 0.0493(9) Uani 1 1 d . . .
H24A H 0.0247 -0.4997 -0.3499 0.059 Uiso 1 1 calc R . .
C25 C 0.0458(3) -0.4146(4) -0.26505(17) 0.0521(9) Uani 1 1 d . . .
H25A H -0.0064 -0.4579 -0.2580 0.062 Uiso 1 1 calc R . .
C26 C 0.1020(3) -0.3259(4) -0.22068(18) 0.0515(9) Uani 1 1 d . . .
C27 C 0.1796(3) -0.2663(4) -0.23014(19) 0.0538(10) Uani 1 1 d . . .
H27A H 0.2194 -0.2064 -0.1997 0.065 Uiso 1 1 calc R . .
C28 C 0.1987(2) -0.2952(4) -0.28484(18) 0.0510(9) Uani 1 1 d . . .
H28A H 0.2523 -0.2542 -0.2911 0.061 Uiso 1 1 calc R . .
C29 C 0.1262(3) -0.2036(4) -0.1248(2) 0.0705(12) Uani 1 1 d . . .
H29A H 0.0984 -0.1946 -0.0915 0.106 Uiso 1 1 calc R . .
H29B H 0.1216 -0.1184 -0.1468 0.106 Uiso 1 1 calc R . .
H29C H 0.1937 -0.2295 -0.1060 0.106 Uiso 1 1 calc R . .
C30 C 0.4513(2) -0.6487(3) -0.10939(16) 0.0425(8) Uani 1 1 d . . .
C31 C 0.3787(3) -0.5526(4) -0.13230(16) 0.0517(9) Uani 1 1 d . A .
H31A H 0.3637 -0.5203 -0.1742 0.062 Uiso 1 1 calc R . .
C32 C 0.3291(3) -0.5044(4) -0.09600(18) 0.0606(11) Uani 1 1 d . . .
H32A H 0.2802 -0.4399 -0.1128 0.073 Uiso 1 1 calc R A .
C33 C 0.3503(3) -0.5498(4) -0.03480(17) 0.0518(9) Uani 1 1 d . A .
C34 C 0.4214(3) -0.6393(4) -0.00948(17) 0.0512(9) Uani 1 1 d . . .
H34A H 0.4362 -0.6685 0.0329 0.061 Uiso 1 1 calc R A .
C35 C 0.4724(3) -0.6877(4) -0.04595(16) 0.0467(9) Uani 1 1 d . A .

loop_
_atom_site_aniso_label
_atom_site_aniso_U_11
_atom_site_aniso_U_22
_atom_site_aniso_U_33
_atom_site_aniso_U_23
_atom_site_aniso_U_13
_atom_site_aniso_U_12
O1 0.0685(18) 0.0595(17) 0.0576(16) -0.0024(13) 0.0340(14) -0.0217(14)
O2 0.085(2) 0.0622(18) 0.0662(18) -0.0050(15) 0.0396(16) -0.0086(16)
O3 0.147(4) 0.112(3) 0.092(3) -0.003(2) 0.067(3) 0.051(3)
O4 0.100(3) 0.136(3) 0.0461(18) -0.0176(19) 0.0357(17) -0.005(2)
O5 0.079(2) 0.109(3) 0.074(2) 0.0290(19) 0.0360(18) 0.036(2)
O6 0.110(5) 0.083(4) 0.053(3) 0.023(3) 0.020(3) 0.025(4)
O6' 0.097(8) 0.108(9) 0.068(7) 0.041(6) 0.032(6) 0.016(7)
N1 0.0427(17) 0.066(2) 0.0418(16) 0.0023(15) 0.0173(13) -0.0082(15)
N2 0.0478(17) 0.0586(19) 0.0463(17) 0.0089(15) 0.0232(14) 0.0035(15)
N3 0.089(3) 0.082(3) 0.054(2) -0.022(2) 0.033(2) 0.002(2)
N4 0.099(3) 0.096(3) 0.063(2) 0.035(2) 0.039(2) 0.033(3)
C1 0.071(3) 0.059(3) 0.077(3) -0.002(2) 0.037(2) -0.025(2)
C2 0.046(2) 0.045(2) 0.047(2) 0.0039(17) 0.0220(16) -0.0030(17)
C3 0.046(2) 0.051(2) 0.0419(19) -0.0058(16) 0.0225(16) -0.0049(17)
C4 0.0391(18) 0.047(2) 0.045(2) -0.0079(16) 0.0177(16) -0.0060(16)
C5 0.0365(18) 0.0376(18) 0.0413(18) -0.0020(15) 0.0160(15) 0.0004(15)
C6 0.046(2) 0.051(2) 0.0412(19) -0.0058(16) 0.0181(16) -0.0068(17)
C7 0.048(2) 0.052(2) 0.050(2) -0.0067(18) 0.0170(17) -0.0144(18)
C8 0.0371(17) 0.0388(18) 0.0394(18) -0.0032(15) 0.0172(15) 0.0041(15)
C9 0.0379(18) 0.047(2) 0.0371(18) -0.0088(15) 0.0175(15) -0.0025(15)
C10 0.0356(17) 0.0447(19) 0.0373(18) -0.0070(15) 0.0153(14) -0.0019(15)
C11 0.0400(19) 0.0390(19) 0.047(2) -0.0002(15) 0.0217(16) 0.0025(15)
C12 0.0442(19) 0.045(2) 0.0367(18) -0.0029(15) 0.0152(15) 0.0006(16)
C13 0.0335(17) 0.0427(19) 0.0402(18) -0.0024(15) 0.0108(14) -0.0008(15)
C14 0.0403(19) 0.053(2) 0.0419(19) -0.0087(16) 0.0171(15) -0.0102(17)
C15 0.0401(19) 0.054(2) 0.046(2) -0.0006(17) 0.0146(16) -0.0105(17)
C16 0.0419(19) 0.057(2) 0.0384(18) 0.0008(16) 0.0161(15) -0.0124(17)
C17 0.0390(19) 0.058(2) 0.0403(19) 0.0066(18) 0.0133(15) -0.0053(17)
C18 0.051(2) 0.055(2) 0.052(2) 0.0012(19) 0.0222(18) -0.0092(19)
C19 0.057(2) 0.059(3) 0.071(3) -0.001(2) 0.019(2) -0.015(2)
C20 0.045(2) 0.049(2) 0.048(2) 0.0046(17) 0.0168(17) -0.0100(17)
C21 0.060(3) 0.062(3) 0.065(3) 0.019(2) 0.024(2) -0.006(2)
C22 0.050(2) 0.075(3) 0.051(2) 0.019(2) 0.0107(18) -0.001(2)
C23 0.0364(18) 0.043(2) 0.054(2) 0.0068(17) 0.0149(16) -0.0042(16)
C24 0.042(2) 0.055(2) 0.051(2) -0.0010(18) 0.0158(17) -0.0141(18)
C25 0.049(2) 0.054(2) 0.056(2) 0.0048(19) 0.0216(18) -0.0102(18)
C26 0.053(2) 0.048(2) 0.057(2) 0.0061(19) 0.0245(19) 0.0011(18)
C27 0.049(2) 0.047(2) 0.063(2) -0.0051(19) 0.0168(19) -0.0036(18)
C28 0.039(2) 0.047(2) 0.069(3) 0.0002(19) 0.0223(18) -0.0053(17)
C29 0.081(3) 0.063(3) 0.070(3) -0.013(2) 0.028(2) 0.007(2)
C30 0.0427(19) 0.043(2) 0.0420(19) 0.0013(16) 0.0150(16) -0.0085(16)
C31 0.065(2) 0.054(2) 0.0367(19) 0.0047(17) 0.0196(18) 0.005(2)
C32 0.073(3) 0.061(3) 0.046(2) -0.0031(19) 0.019(2) 0.018(2)
C33 0.060(2) 0.056(2) 0.042(2) -0.0112(18) 0.0211(18) -0.006(2)
C34 0.064(2) 0.052(2) 0.0377(19) -0.0001(17) 0.0176(18) -0.014(2)
C35 0.049(2) 0.049(2) 0.0426(19) 0.0100(17) 0.0169(17) 0.0005(17)

loop_
_atom_type_symbol
_atom_type_description
_atom_type_scat_dispersion_real
_atom_type_scat_dispersion_imag
_atom_type_scat_source
C C 0.0033 0.0016 'International Tables Vol C Tables 4.2.6.8 and 6.1.1.4'
H H 0.0000 0.0000 'International Tables Vol C Tables 4.2.6.8 and 6.1.1.4'
N N 0.0061 0.0033 'International Tables Vol C Tables 4.2.6.8 and 6.1.1.4'
O O 0.0106 0.0060 'International Tables Vol C Tables 4.2.6.8 and 6.1.1.4'

loop_
_geom_angle_atom_site_label_1
_geom_angle_atom_site_label_2
_geom_angle_atom_site_label_3
_geom_angle
C2 O1 C1 117.6(3)
C26 O2 C29 117.6(3)
N2 N1 C11 117.0(3)
N2 N1 H1A 121.5
C11 N1 H1A 121.5
C30 N2 N1 119.9(3)
C30 N2 H2A 120.3
N1 N2 H2A 119.9
O4 N3 O3 123.5(4)
O4 N3 C33 118.5(4)
O3 N3 C33 118.0(4)
O5 N4 O6 120.9(4)
O5 N4 O6' 115.5(8)
O6 N4 O6' 46.4(7)
O5 N4 C35 120.5(3)
O6 N4 C35 117.5(4)
O6' N4 C35 112.3(6)
O1 C1 H1B 109.5
O1 C1 H1C 109.5
H1B C1 H1C 109.5
O1 C1 H1D 109.5
H1B C1 H1D 109.5
H1C C1 H1D 109.5
O1 C2 C7 125.5(3)
O1 C2 C3 115.3(3)
C7 C2 C3 119.1(3)
C4 C3 C2 120.4(3)
C4 C3 H3A 119.8
C2 C3 H3A 119.8
C3 C4 C5 121.7(3)
C3 C4 H4A 119.1
C5 C4 H4A 119.1
C6 C5 C4 116.8(3)
C6 C5 C8 122.1(3)
C4 C5 C8 121.1(3)
C5 C6 C7 122.2(3)
C5 C6 H6A 118.9
C7 C6 H6A 118.9
C2 C7 C6 119.7(3)
C2 C7 H7A 120.1
C6 C7 H7A 120.1
C13 C8 C9 116.9(3)
C13 C8 C5 122.2(3)
C9 C8 C5 120.9(3)
C10 C9 C8 123.3(3)
C10 C9 H9A 118.3
C8 C9 H9A 118.3
C9 C10 C11 117.8(3)
C9 C10 C14 119.7(3)
C11 C10 C14 122.2(3)
C12 C11 C10 120.0(3)
C12 C11 N1 122.0(3)
C10 C11 N1 117.9(3)
C13 C12 C11 120.7(3)
C13 C12 H12A 119.7
C11 C12 H12A 119.7
C12 C13 C8 121.2(3)
C12 C13 H13A 119.4
C8 C13 H13A 119.4
C10 C14 C15 109.9(3)
C10 C14 H14A 109.7
C15 C14 H14A 109.7
C10 C14 H14B 109.7
C15 C14 H14B 109.7
H14A C14 H14B 108.2
C16 C15 C14 115.1(3)
C16 C15 H15A 108.5
C14 C15 H15A 108.5
C16 C15 H15B 108.5
C14 C15 H15B 108.5
H15A C15 H15B 107.5
C17 C16 C20 112.0(3)
C17 C16 C15 112.6(3)
C20 C16 C15 111.0(3)
C17 C16 H16A 107.0
C20 C16 H16A 107.0
C15 C16 H16A 107.0
C18 C17 C16 125.4(3)
C18 C17 H17A 117.3
C16 C17 H17A 117.3
C17 C18 C19 125.7(4)
C17 C18 H18A 117.1
C19 C18 H18A 117.1
C18 C19 H19A 109.5
C18 C19 H19B 109.5
H19A C19 H19B 109.5
C18 C19 H19C 109.5
H19A C19 H19C 109.5
H19B C19 H19C 109.5
C21 C20 C22 60.7(2)
C21 C20 C23 117.7(3)
C22 C20 C23 117.7(3)
C21 C20 C16 116.2(3)
C22 C20 C16 116.2(3)
C23 C20 C16 116.6(3)
C20 C21 C22 59.8(2)
C20 C21 H21A 117.8
C22 C21 H21A 117.8
C20 C21 H21B 117.8
C22 C21 H21B 117.8
H21A C21 H21B 114.9
C20 C22 C21 59.5(2)
C20 C22 H22A 117.8
C21 C22 H22A 117.8
C20 C22 H22B 117.8
C21 C22 H22B 117.8
H22A C22 H22B 115.0
C28 C23 C24 117.1(3)
C28 C23 C20 122.0(3)
C24 C23 C20 120.9(3)
C25 C24 C23 121.3(3)
C25 C24 H24A 119.3
C23 C24 H24A 119.3
C24 C25 C26 120.3(3)
C24 C25 H25A 119.8
C26 C25 H25A 119.8
C27 C26 O2 124.2(4)
C27 C26 C25 119.7(4)
O2 C26 C25 116.0(3)
C26 C27 C28 119.0(4)
C26 C27 H27A 120.5
C28 C27 H27A 120.5
C23 C28 C27 122.5(3)
C23 C28 H28A 118.8
C27 C28 H28A 118.8
O2 C29 H29A 109.5
O2 C29 H29B 109.5
H29A C29 H29B 109.5
O2 C29 H29C 109.5
H29A C29 H29C 109.5
H29B C29 H29C 109.5
N2 C30 C31 120.3(3)
N2 C30 C35 123.8(3)
C31 C30 C35 115.9(3)
C32 C31 C30 121.8(3)
C32 C31 H31A 119.1
C30 C31 H31A 119.1
C31 C32 C33 119.9(4)
C31 C32 H32A 120.1
C33 C32 H32A 120.1
C34 C33 C32 120.9(4)
C34 C33 N3 118.9(4)
C32 C33 N3 120.1(4)
C33 C34 C35 119.4(3)
C33 C34 H34A 120.3
C35 C34 H34A 120.3
C34 C35 C30 122.0(3)
C34 C35 N4 116.3(3)
C30 C35 N4 121.7(3)

loop_
_geom_bond_atom_site_label_1
_geom_bond_atom_site_label_2
_geom_bond_distance
O1 C2 1.371(4)
O1 C1 1.436(4)
O2 C26 1.380(4)
O2 C29 1.430(5)
O3 N3 1.229(5)
O4 N3 1.220(5)
O5 N4 1.238(4)
O6 N4 1.276(6)
O6' N4 1.327(11)
N1 N2 1.392(4)
N1 C11 1.419(4)
N1 H1A 0.8600
N2 C30 1.351(4)
N2 H2A 0.8600
N3 C33 1.459(5)
N4 C35 1.435(5)
C1 H1B 0.9800
C1 H1C 0.9800
C1 H1D 0.9800
C2 C7 1.377(5)
C2 C3 1.387(5)
C3 C4 1.375(4)
C3 H3A 0.9500
C4 C5 1.394(4)
C4 H4A 0.9500
C5 C6 1.383(5)
C5 C8 1.490(4)
C6 C7 1.391(5)
C6 H6A 0.9500
C7 H7A 0.9500
C8 C13 1.394(4)
C8 C9 1.402(4)
C9 C10 1.387(4)
C9 H9A 0.9500
C10 C11 1.405(4)
C10 C14 1.512(4)
C11 C12 1.387(4)
C12 C13 1.384(4)
C12 H12A 0.9500
C13 H13A 0.9500
C14 C15 1.538(5)
C14 H14A 0.9900
C14 H14B 0.9900
C15 C16 1.527(4)
C15 H15A 0.9900
C15 H15B 0.9900
C16 C17 1.503(5)
C16 C20 1.526(5)
C16 H16A 1.0000
C17 C18 1.317(5)
C17 H17A 0.9500
C18 C19 1.490(5)
C18 H18A 0.9500
C19 H19A 0.9800
C19 H19B 0.9800
C19 H19C 0.9800
C20 C21 1.502(5)
C20 C22 1.507(5)
C20 C23 1.509(5)
C21 C22 1.521(5)
C21 H21A 0.9900
C21 H21B 0.9900
C22 H22A 0.9900
C22 H22B 0.9900
C23 C28 1.383(5)
C23 C24 1.393(5)
C24 C25 1.376(5)
C24 H24A 0.9500
C25 C26 1.385(5)
C25 H25A 0.9500
C26 C27 1.379(5)
C27 C28 1.389(5)
C27 H27A 0.9500
C28 H28A 0.9500
C29 H29A 0.9800
C29 H29B 0.9800
C29 H29C 0.9800
C30 C31 1.407(5)
C30 C35 1.410(5)
C31 C32 1.365(5)
C31 H31A 0.9500
C32 C33 1.383(5)
C32 H32A 0.9500
C33 C34 1.355(5)
C34 C35 1.386(5)
C34 H34A 0.9500

loop_
_geom_hbond_atom_site_label_D
_geom_hbond_atom_site_label_H
_geom_hbond_atom_site_label_A
_geom_hbond_distance_DH
_geom_hbond_distance_HA
_geom_hbond_distance_DA
_geom_hbond_angle_DHA
N2 H2A O5 0.86 2.02 2.627(4) 126.9

loop_
_geom_torsion_atom_site_label_1
_geom_torsion_atom_site_label_2
_geom_torsion_atom_site_label_3
_geom_torsion_atom_site_label_4
_geom_torsion
C11 N1 N2 C30 121.6(3)
C1 O1 C2 C7 1.1(5)
C1 O1 C2 C3 -179.1(3)
O1 C2 C3 C4 -179.3(3)
C7 C2 C3 C4 0.5(5)
C2 C3 C4 C5 0.0(5)
C3 C4 C5 C6 -0.4(5)
C3 C4 C5 C8 178.6(3)
C4 C5 C6 C7 0.4(5)
C8 C5 C6 C7 -178.6(3)
O1 C2 C7 C6 179.3(3)
C3 C2 C7 C6 -0.5(5)
C5 C6 C7 C2 0.0(6)
C6 C5 C8 C13 -25.9(5)
C4 C5 C8 C13 155.1(3)
C6 C5 C8 C9 153.4(3)
C4 C5 C8 C9 -25.6(5)
C13 C8 C9 C10 -0.3(5)
C5 C8 C9 C10 -179.6(3)
C8 C9 C10 C11 -2.0(5)
C8 C9 C10 C14 171.2(3)
C9 C10 C11 C12 3.0(5)
C14 C10 C11 C12 -169.9(3)
C9 C10 C11 N1 179.7(3)
C14 C10 C11 N1 6.7(5)
N2 N1 C11 C12 -11.0(5)
N2 N1 C11 C10 172.5(3)
C10 C11 C12 C13 -1.9(5)
N1 C11 C12 C13 -178.4(3)
C11 C12 C13 C8 -0.5(5)
C9 C8 C13 C12 1.6(5)
C5 C8 C13 C12 -179.1(3)
C9 C10 C14 C15 -98.0(4)
C11 C10 C14 C15 74.9(4)
C10 C14 C15 C16 169.5(3)
C14 C15 C16 C17 64.4(4)
C14 C15 C16 C20 -169.1(3)
C20 C16 C17 C18 115.6(4)
C15 C16 C17 C18 -118.4(4)
C16 C17 C18 C19 -177.4(4)
C17 C16 C20 C21 -150.1(3)
C15 C16 C20 C21 83.1(4)
C17 C16 C20 C22 -81.6(4)
C15 C16 C20 C22 151.7(3)
C17 C16 C20 C23 64.1(4)
C15 C16 C20 C23 -62.6(4)
C23 C20 C21 C22 -107.9(4)
C16 C20 C21 C22 106.7(4)
C23 C20 C22 C21 107.9(4)
C16 C20 C22 C21 -106.8(4)
C21 C20 C23 C28 -49.4(5)
C22 C20 C23 C28 -119.0(4)
C16 C20 C23 C28 95.8(4)
C21 C20 C23 C24 129.5(4)
C22 C20 C23 C24 59.9(5)
C16 C20 C23 C24 -85.3(4)
C28 C23 C24 C25 -0.3(5)
C20 C23 C24 C25 -179.3(3)
C23 C24 C25 C26 1.7(6)
C29 O2 C26 C27 5.0(5)
C29 O2 C26 C25 -174.7(3)
C24 C25 C26 C27 -2.0(6)
C24 C25 C26 O2 177.7(3)
O2 C26 C27 C28 -178.7(3)
C25 C26 C27 C28 1.0(6)
C24 C23 C28 C27 -0.6(5)
C20 C23 C28 C27 178.3(3)
C26 C27 C28 C23 0.3(6)
N1 N2 C30 C31 -9.5(5)
N1 N2 C30 C35 169.8(3)
N2 C30 C31 C32 176.7(4)
C35 C30 C31 C32 -2.6(5)
C30 C31 C32 C33 0.3(6)
C31 C32 C33 C34 1.7(6)
C31 C32 C33 N3 -176.7(4)
O4 N3 C33 C34 0.0(6)
O3 N3 C33 C34 -177.3(4)
O4 N3 C33 C32 178.4(4)
O3 N3 C33 C32 1.1(6)
C32 C33 C34 C35 -1.2(6)
N3 C33 C34 C35 177.2(3)
C33 C34 C35 C30 -1.3(6)
C33 C34 C35 N4 179.9(4)
N2 C30 C35 C34 -176.2(3)
C31 C30 C35 C34 3.1(5)
N2 C30 C35 N4 2.6(6)
C31 C30 C35 N4 -178.1(4)
O5 N4 C35 C34 177.6(4)
O6 N4 C35 C34 -14.9(8)
O6' N4 C35 C34 36.3(12)
O5 N4 C35 C30 -1.2(7)
O6 N4 C35 C30 166.3(6)
O6' N4 C35 C30 -142.5(12)
